data_4066626
loop_
_publ_author_name
'Namura, Kyo'
'Kakuta, Satoshi'
'Suzuki, Hiroharu'

_publ_section_title
;
 Synthesis of Ruthenium Polyhydride Clusters with
 1,4,7-Triazacyclononane-Type Ligands: Stereo and Electronic Effects of
 Ancillary Ligands
;
_journal_issue 19
_journal_name_full Organometallics
_journal_page_first 4305
_journal_paper_doi 10.1021/om100549d
_journal_volume 29
_journal_year 2010
_chemical_formula_sum 'C28.5 H77 B4 F16 N12 O1.5 Ru4'
_chemical_formula_weight 1363.54
_chemical_name_systematic
; 
 ? 
;
_space_group_IT_number 14
_symmetry_cell_setting monoclinic
_symmetry_space_group_name_Hall '-P 2yn'
_symmetry_space_group_name_H-M 'P 1 21/n 1'
_atom_sites_solution_hydrogens geom
_atom_sites_solution_primary direct
_atom_sites_solution_secondary difmap
_audit_creation_method SHELXL-97
_cell_angle_alpha 90.00
_cell_angle_beta 93.9900(13)
_cell_angle_gamma 90.00
_cell_formula_units_Z 4
_cell_length_a 11.9546(5)
_cell_length_b 21.0770(8)
_cell_length_c 20.2021(8)
_cell_measurement_reflns_used 38215
_cell_measurement_temperature 173(2)
_cell_measurement_theta_max 27.48
_cell_measurement_theta_min 3.18
_cell_volume 5077.9(4)
_computing_cell_refinement PROCESS-AUTO
_computing_data_collection 'PROCESS-AUTO (Rigaku, 1998)'
_computing_data_reduction 'SHELXS-97 (Sheldrick, 1990)'
_computing_molecular_graphics 'ORTEX (P.McArdle, 1995)'
_computing_publication_material SHELXL-97
_computing_structure_refinement 'SHELXL-97 (Sheldrick, 1997)'
_computing_structure_solution SHELXS-97
_diffrn_ambient_temperature 173(2)
_diffrn_detector_area_resol_mean 10
_diffrn_measured_fraction_theta_full 0.975
_diffrn_measured_fraction_theta_max 0.975
_diffrn_measurement_device_type 'Rigaku R-AXIS RAPID Imaging Plate'
_diffrn_measurement_method \w
_diffrn_radiation_monochromator graphite
_diffrn_radiation_source 'Rigaku Rotating Anode Ultrax18'
_diffrn_radiation_type MoK\a
_diffrn_radiation_wavelength 0.71069
_diffrn_reflns_av_R_equivalents 0.0523
_diffrn_reflns_av_sigmaI/netI 0.0563
_diffrn_reflns_limit_h_max 15
_diffrn_reflns_limit_h_min -15
_diffrn_reflns_limit_k_max 27
_diffrn_reflns_limit_k_min -27
_diffrn_reflns_limit_l_max 26
_diffrn_reflns_limit_l_min -26
_diffrn_reflns_number 38215
_diffrn_reflns_theta_full 27.48
_diffrn_reflns_theta_max 27.48
_diffrn_reflns_theta_min 3.18
_exptl_absorpt_coefficient_mu 1.266
_exptl_absorpt_correction_T_max 1.0000
_exptl_absorpt_correction_T_min 0.7250
_exptl_absorpt_correction_type empirical
_exptl_crystal_colour red
_exptl_crystal_density_diffrn 1.784
_exptl_crystal_density_meas ?
_exptl_crystal_density_method 'not measured'
_exptl_crystal_description chip
_exptl_crystal_F_000 2736
_exptl_crystal_size_max 0.460
_exptl_crystal_size_mid 0.300
_exptl_crystal_size_min 0.060
_refine_diff_density_max 1.591
_refine_diff_density_min -1.463
_refine_diff_density_rms 0.146
_refine_ls_extinction_method none
_refine_ls_goodness_of_fit_ref 1.038
_refine_ls_hydrogen_treatment mixed
_refine_ls_matrix_type full
_refine_ls_number_parameters 588
_refine_ls_number_reflns 11360
_refine_ls_number_restraints 6
_refine_ls_restrained_S_all 1.040
_refine_ls_R_factor_all 0.0578
_refine_ls_R_factor_gt 0.0488
_refine_ls_shift/su_max 0.002
_refine_ls_shift/su_mean 0.000
_refine_ls_structure_factor_coef Fsqd
_refine_ls_weighting_details 'calc w=1/[\s^2^(Fo^2^)+(0.0680P)^2^+16.8166P] where P=(Fo^2^+2Fc^2^)/3'
_refine_ls_weighting_scheme calc
_refine_ls_wR_factor_gt 0.1303
_refine_ls_wR_factor_ref 0.1376
_reflns_number_gt 9638
_reflns_number_total 11701
_reflns_threshold_expression >2sigma(I)
_cod_data_source_file om100549d_si_001.cif
_cod_data_source_block complex3BF4
_cod_depositor_comments
;
The following automatic conversions were performed:
'_atom_site_symetry_multiplicity' tag replaced with
'_atom_site_symmetry_multiplicity'.

Automatic conversion script
Id: cif_correct_tags 1440 2010-10-19 06:21:57Z saulius 

The following automatic conversions were performed:

'_symmetry_cell_setting' value 'Monoclinic' changed to 'monoclinic'
according to /home/saulius/struct/CIF-dictionaries/cif_core.dic
dictionary named 'cif_core.dic' version 2.4.1 from
2010-06-29.

'_exptl_absorpt_correction_type' value 'Empirical'
changed to 'empirical' according to
/home/saulius/struct/CIF-dictionaries/cif_core.dic dictionary named
'cif_core.dic' version 2.4.1 from 2010-06-29.

Automatic conversion script
Id: cif_fix_values 1715 2011-07-08 13:25:40Z adriana 

The following automatic conversions were performed:

'_exptl_crystal_density_meas' value 'not measured' was changed to '?'
- the value is perceived as not measured.

Automatic conversion script
Id: cif_fix_values 3008 2015-01-20 13:52:24Z robertas 
;
_cod_original_sg_symbol_H-M P21/n
_cod_original_formula_sum 'C28.50 H77 B4 F16 N12 O1.50 Ru4'
_cod_database_code 4066626

loop_
_symmetry_equiv_pos_as_xyz
'x, y, z'
'x+1/2, -y+1/2, z+1/2'
'-x, -y, -z'
'-x-1/2, y-1/2, -z-1/2'

loop_
_atom_site_label
_atom_site_type_symbol
_atom_site_fract_x
_atom_site_fract_y
_atom_site_fract_z
_atom_site_U_iso_or_equiv
_atom_site_adp_type
_atom_site_occupancy
_atom_site_symmetry_multiplicity
_atom_site_calc_flag
_atom_site_refinement_flags
Ru1 Ru 0.66251(3) 0.188388(16) 0.706928(16) 0.02325(10) Uani 1 1 d .
Ru2 Ru 0.46825(3) 0.268053(17) 0.737370(16) 0.02523(10) Uani 1 1 d .
Ru4 Ru 0.57742(3) 0.287603(17) 0.611838(16) 0.02501(10) Uani 1 1 d .
Ru3 Ru 0.44266(3) 0.170700(17) 0.632393(16) 0.02495(10) Uani 1 1 d .
N1 N 0.7835(3) 0.12991(19) 0.6630(2) 0.0321(8) Uani 1 1 d .
HN1 H 0.7707 0.1315 0.6171 0.038 Uiso 1 1 calc R
N2 N 0.6824(4) 0.11677(19) 0.78132(19) 0.0322(8) Uani 1 1 d .
HN2 H 0.6115 0.1030 0.7912 0.039 Uiso 1 1 calc R
N3 N 0.8114(3) 0.2220(2) 0.7595(2) 0.0340(9) Uani 1 1 d .
HN3 H 0.8027 0.2650 0.7681 0.041 Uiso 1 1 calc R
N4 N 0.5220(4) 0.33989(19) 0.80646(19) 0.0331(9) Uani 1 1 d .
HN4 H 0.5919 0.3544 0.7957 0.040 Uiso 1 1 calc R
N5 N 0.3990(4) 0.2310(2) 0.8242(2) 0.0396(10) Uani 1 1 d .
HN5 H 0.4163 0.1881 0.8283 0.048 Uiso 1 1 calc R
N6 N 0.3184(4) 0.3230(2) 0.7355(2) 0.0399(10) Uani 1 1 d .
HN6 H 0.2823 0.3206 0.6933 0.048 Uiso 1 1 calc R
N7 N 0.3560(4) 0.0919(2) 0.6709(2) 0.0399(10) Uani 1 1 d .
HN7 H 0.3643 0.0927 0.7170 0.048 Uiso 1 1 calc R
N8 N 0.4635(4) 0.1036(2) 0.55514(19) 0.0344(9) Uani 1 1 d .
HN8 H 0.5390 0.1029 0.5466 0.041 Uiso 1 1 calc R
N9 N 0.2846(4) 0.1810(3) 0.5776(2) 0.0441(11) Uani 1 1 d .
HN9 H 0.2719 0.2241 0.5709 0.053 Uiso 1 1 calc R
N10 N 0.4777(4) 0.3536(2) 0.55279(19) 0.0374(10) Uani 1 1 d .
HN10 H 0.4048 0.3540 0.5663 0.045 Uiso 1 1 calc R
N11 N 0.6579(4) 0.2788(2) 0.52121(19) 0.0351(9) Uani 1 1 d .
HN11 H 0.6635 0.2360 0.5108 0.042 Uiso 1 1 calc R
N12 N 0.6849(4) 0.36871(19) 0.6208(2) 0.0352(9) Uani 1 1 d .
HN12 H 0.7223 0.3680 0.6627 0.042 Uiso 1 1 calc R
C1 C 0.7630(6) 0.0640(3) 0.6858(3) 0.0482(14) Uani 1 1 d .
H1A H 0.6960 0.0466 0.6605 0.058 Uiso 1 1 calc R
H1B H 0.8280 0.0370 0.6765 0.058 Uiso 1 1 calc R
C2 C 0.7457(6) 0.0612(3) 0.7575(3) 0.0475(14) Uani 1 1 d .
H2A H 0.8196 0.0590 0.7827 0.057 Uiso 1 1 calc R
H2B H 0.7042 0.0218 0.7668 0.057 Uiso 1 1 calc R
C3 C 0.7371(6) 0.1472(3) 0.8415(3) 0.0483(14) Uani 1 1 d .
H3A H 0.7652 0.1140 0.8731 0.058 Uiso 1 1 calc R
H3B H 0.6814 0.1731 0.8634 0.058 Uiso 1 1 calc R
C4 C 0.8318(6) 0.1881(3) 0.8239(3) 0.0529(16) Uani 1 1 d .
H4A H 0.8998 0.1615 0.8220 0.064 Uiso 1 1 calc R
H4B H 0.8469 0.2198 0.8596 0.064 Uiso 1 1 calc R
C5 C 0.9049(5) 0.2141(3) 0.7146(3) 0.0507(14) Uani 1 1 d .
H5A H 0.8999 0.2479 0.6805 0.061 Uiso 1 1 calc R
H5B H 0.9776 0.2188 0.7407 0.061 Uiso 1 1 calc R
C6 C 0.9005(5) 0.1513(3) 0.6815(3) 0.0518(15) Uani 1 1 d .
H6A H 0.9380 0.1195 0.7115 0.062 Uiso 1 1 calc R
H6B H 0.9423 0.1535 0.6409 0.062 Uiso 1 1 calc R
C7 C 0.5342(7) 0.3104(3) 0.8732(3) 0.0529(16) Uani 1 1 d .
H7A H 0.6071 0.2879 0.8783 0.064 Uiso 1 1 calc R
H7B H 0.5352 0.3442 0.9072 0.064 Uiso 1 1 calc R
C8 C 0.4439(7) 0.2652(4) 0.8853(3) 0.0608(19) Uani 1 1 d .
H8A H 0.3817 0.2885 0.9043 0.073 Uiso 1 1 calc R
H8B H 0.4726 0.2336 0.9186 0.073 Uiso 1 1 calc R
C9 C 0.2757(6) 0.2385(3) 0.8129(4) 0.0624(19) Uani 1 1 d .
H9A H 0.2464 0.2043 0.7830 0.075 Uiso 1 1 calc R
H9B H 0.2414 0.2333 0.8558 0.075 Uiso 1 1 calc R
C10 C 0.2412(6) 0.2993(4) 0.7844(4) 0.068(2) Uani 1 1 d .
H10A H 0.2375 0.3308 0.8205 0.082 Uiso 1 1 calc R
H10B H 0.1650 0.2950 0.7624 0.082 Uiso 1 1 calc R
C11 C 0.3544(6) 0.3907(3) 0.7488(4) 0.0625(19) Uani 1 1 d .
H11A H 0.3827 0.4090 0.7080 0.075 Uiso 1 1 calc R
H11B H 0.2887 0.4160 0.7603 0.075 Uiso 1 1 calc R
C12 C 0.4415(6) 0.3948(3) 0.8027(3) 0.0502(14) Uani 1 1 d .
H12A H 0.4054 0.3977 0.8452 0.060 Uiso 1 1 calc R
H12B H 0.4845 0.4344 0.7974 0.060 Uiso 1 1 calc R
C13 C 0.4083(6) 0.0336(3) 0.6467(3) 0.0495(14) Uani 1 1 d .
H13A H 0.3579 -0.0029 0.6526 0.059 Uiso 1 1 calc R
H13B H 0.4795 0.0255 0.6734 0.059 Uiso 1 1 calc R
C14 C 0.4313(7) 0.0389(3) 0.5753(3) 0.0593(18) Uani 1 1 d .
H14A H 0.4924 0.0091 0.5661 0.071 Uiso 1 1 calc R
H14B H 0.3635 0.0257 0.5479 0.071 Uiso 1 1 calc R
C15 C 0.3987(6) 0.1288(4) 0.4952(3) 0.0561(16) Uani 1 1 d .
H15A H 0.4398 0.1648 0.4769 0.067 Uiso 1 1 calc R
H15B H 0.3912 0.0953 0.4608 0.067 Uiso 1 1 calc R
C16 C 0.2851(5) 0.1503(4) 0.5114(3) 0.0530(16) Uani 1 1 d .
H16A H 0.2559 0.1807 0.4771 0.064 Uiso 1 1 calc R
H16B H 0.2340 0.1133 0.5102 0.064 Uiso 1 1 calc R
C17 C 0.1994(5) 0.1575(4) 0.6193(3) 0.065(2) Uani 1 1 d .
H17A H 0.1274 0.1528 0.5923 0.078 Uiso 1 1 calc R
H17B H 0.1881 0.1885 0.6550 0.078 Uiso 1 1 calc R
C18 C 0.2324(5) 0.0961(4) 0.6487(4) 0.065(2) Uani 1 1 d .
H18A H 0.2140 0.0622 0.6157 0.078 Uiso 1 1 calc R
H18B H 0.1879 0.0882 0.6874 0.078 Uiso 1 1 calc R
C19 C 0.4774(5) 0.3308(3) 0.4833(3) 0.0468(14) Uani 1 1 d .
H19A H 0.4491 0.3649 0.4529 0.056 Uiso 1 1 calc R
H19B H 0.4261 0.2941 0.4773 0.056 Uiso 1 1 calc R
C20 C 0.5929(6) 0.3115(3) 0.4660(3) 0.0517(15) Uani 1 1 d .
H20A H 0.5862 0.2830 0.4270 0.062 Uiso 1 1 calc R
H20B H 0.6344 0.3498 0.4534 0.062 Uiso 1 1 calc R
C21 C 0.7736(5) 0.3053(3) 0.5343(3) 0.0490(14) Uani 1 1 d .
H21A H 0.8082 0.3116 0.4917 0.059 Uiso 1 1 calc R
H21B H 0.8203 0.2748 0.5612 0.059 Uiso 1 1 calc R
C22 C 0.7703(5) 0.3674(3) 0.5704(3) 0.0473(13) Uani 1 1 d .
H22A H 0.8452 0.3758 0.5928 0.057 Uiso 1 1 calc R
H22B H 0.7537 0.4018 0.5378 0.057 Uiso 1 1 calc R
C23 C 0.6130(6) 0.4263(3) 0.6159(3) 0.0489(14) Uani 1 1 d .
H23A H 0.5752 0.4320 0.6575 0.059 Uiso 1 1 calc R
H23B H 0.6599 0.4642 0.6093 0.059 Uiso 1 1 calc R
C24 C 0.5277(7) 0.4197(3) 0.5592(3) 0.0573(17) Uani 1 1 d .
H24A H 0.5628 0.4303 0.5176 0.069 Uiso 1 1 calc R
H24B H 0.4666 0.4506 0.5647 0.069 Uiso 1 1 calc R
C25 C 0.4368(5) 0.0421(3) 0.8587(3) 0.0545(15) Uani 1 1 d .
C26 C 0.3994(10) 0.0532(5) 0.9277(4) 0.095(3) Uani 1 1 d .
C27 C 0.4425(12) -0.0246(5) 0.8361(6) 0.118(5) Uani 1 1 d .
C28 C 0.5141(11) 0.4766(6) 1.0014(7) 0.051(3) Uiso 0.50 1 d P
C29 C 0.5485(10) 0.4962(6) 0.9443(6) 0.111(4) Uiso 1 1 d .
O1 O 0.4528(4) 0.0866(2) 0.8219(2) 0.0566(11) Uani 1 1 d .
O2 O 0.5429(13) 0.4238(8) 1.0194(8) 0.108(4) Uiso 0.50 1 d P
B1 B 0.7407(6) 0.1121(3) 0.4781(3) 0.0420(14) Uani 1 1 d .
B2 B 0.3926(7) 0.5601(3) 0.6740(4) 0.0511(16) Uani 1 1 d .
B3 B 0.8236(7) 0.3896(3) 0.7988(4) 0.0550(18) Uani 1 1 d .
B4 B 0.1603(9) 0.3399(5) 0.5378(5) 0.091(3) Uiso 1 1 d D
F1 F 0.6975(3) 0.07336(17) 0.52595(17) 0.0524(9) Uani 1 1 d .
F2 F 0.8188(4) 0.1523(2) 0.5113(2) 0.0759(13) Uani 1 1 d .
F3 F 0.6565(5) 0.1490(2) 0.4493(2) 0.0823(14) Uani 1 1 d .
F4 F 0.7896(3) 0.07546(18) 0.43189(18) 0.0580(9) Uani 1 1 d .
F5 F 0.3957(5) 0.6244(2) 0.6873(3) 0.0938(16) Uani 1 1 d .
F6 F 0.4676(5) 0.5302(2) 0.7175(4) 0.117(2) Uani 1 1 d .
F7 F 0.4111(15) 0.5514(4) 0.6163(4) 0.294(9) Uani 1 1 d .
F8 F 0.2945(7) 0.5399(5) 0.6970(4) 0.158(3) Uani 1 1 d .
F9 F 0.7199(4) 0.4151(2) 0.7724(3) 0.0913(16) Uani 1 1 d .
F10 F 0.8681(5) 0.3641(3) 0.7423(2) 0.0939(16) Uani 1 1 d .
F11 F 0.8896(4) 0.43567(18) 0.8267(2) 0.0756(13) Uani 1 1 d .
F12 F 0.8033(5) 0.3412(2) 0.8418(2) 0.0859(16) Uani 1 1 d .
F13 F 0.0549(7) 0.3547(4) 0.5423(4) 0.132(2) Uiso 1 1 d D
F14 F 0.1974(12) 0.3964(7) 0.5110(7) 0.246(6) Uiso 1 1 d D
F15 F 0.1836(6) 0.2949(3) 0.4944(3) 0.1077(18) Uiso 1 1 d D
F16 F 0.2298(6) 0.3331(3) 0.5913(3) 0.115(2) Uiso 1 1 d D
H1 H 0.483(5) 0.232(3) 0.558(3) 0.038(15) Uiso 1 1 d .
H2 H 0.387(5) 0.218(3) 0.691(3) 0.043(16) Uiso 1 1 d .
H3 H 0.588(6) 0.236(3) 0.761(3) 0.050(18) Uiso 1 1 d .
H4 H 0.701(5) 0.244(3) 0.644(3) 0.047(17) Uiso 1 1 d .
H5 H 0.508(5) 0.320(3) 0.682(3) 0.046(17) Uiso 1 1 d .
H6 H 0.568(6) 0.136(4) 0.664(3) 0.07(2) Uiso 1 1 d .

loop_
_atom_site_aniso_label
_atom_site_aniso_U_11
_atom_site_aniso_U_22
_atom_site_aniso_U_33
_atom_site_aniso_U_23
_atom_site_aniso_U_13
_atom_site_aniso_U_12
Ru1 0.02342(18) 0.02331(17) 0.02276(17) 0.00001(13) -0.00017(13) -0.00042(13)
Ru2 0.02785(19) 0.02730(18) 0.02073(17) -0.00357(13) 0.00318(13) -0.00006(13)
Ru4 0.02965(19) 0.02633(18) 0.01899(16) -0.00044(13) 0.00123(13) 0.00349(14)
Ru3 0.02299(18) 0.03168(19) 0.02007(16) -0.00382(13) 0.00063(13) -0.00098(13)
N1 0.029(2) 0.033(2) 0.034(2) -0.0023(17) 0.0025(16) 0.0025(16)
N2 0.037(2) 0.030(2) 0.0291(19) 0.0038(16) -0.0013(16) -0.0004(17)
N3 0.031(2) 0.033(2) 0.036(2) 0.0002(17) -0.0082(17) -0.0047(16)
N4 0.041(2) 0.030(2) 0.0274(19) -0.0056(16) 0.0008(17) -0.0034(17)
N5 0.048(3) 0.039(2) 0.033(2) -0.0051(18) 0.0132(19) -0.008(2)
N6 0.037(2) 0.048(3) 0.034(2) -0.0125(19) 0.0021(18) 0.0077(19)
N7 0.044(3) 0.047(3) 0.029(2) -0.0083(19) 0.0065(18) -0.016(2)
N8 0.035(2) 0.040(2) 0.0278(19) -0.0065(17) 0.0019(16) -0.0016(18)
N9 0.027(2) 0.067(3) 0.037(2) -0.010(2) -0.0060(18) 0.004(2)
N10 0.049(3) 0.039(2) 0.0232(18) 0.0002(17) -0.0030(17) 0.014(2)
N11 0.048(3) 0.033(2) 0.0250(18) -0.0003(16) 0.0069(17) 0.0067(18)
N12 0.048(3) 0.030(2) 0.0287(19) 0.0024(16) 0.0058(18) -0.0023(18)
C1 0.065(4) 0.030(3) 0.051(3) 0.000(2) 0.015(3) 0.006(3)
C2 0.063(4) 0.031(3) 0.049(3) 0.006(2) 0.007(3) 0.008(3)
C3 0.063(4) 0.051(3) 0.030(2) 0.005(2) -0.009(2) -0.006(3)
C4 0.055(4) 0.057(4) 0.044(3) 0.007(3) -0.020(3) -0.011(3)
C5 0.035(3) 0.061(4) 0.055(3) -0.001(3) -0.003(3) -0.011(3)
C6 0.032(3) 0.064(4) 0.060(4) -0.004(3) 0.010(3) 0.000(3)
C7 0.088(5) 0.044(3) 0.026(2) -0.006(2) -0.008(3) -0.007(3)
C8 0.083(5) 0.074(5) 0.027(3) 0.000(3) 0.009(3) -0.021(4)
C9 0.052(4) 0.057(4) 0.082(5) -0.001(4) 0.032(4) -0.013(3)
C10 0.042(4) 0.096(6) 0.068(4) -0.007(4) 0.022(3) 0.006(4)
C11 0.066(4) 0.039(3) 0.080(5) -0.013(3) -0.011(4) 0.018(3)
C12 0.061(4) 0.030(3) 0.059(4) -0.008(3) 0.002(3) 0.002(3)
C13 0.060(4) 0.037(3) 0.053(3) 0.004(3) 0.013(3) -0.006(3)
C14 0.087(5) 0.041(3) 0.051(3) -0.020(3) 0.022(3) -0.017(3)
C15 0.057(4) 0.079(5) 0.031(3) -0.015(3) -0.008(2) 0.010(3)
C16 0.049(3) 0.078(4) 0.030(3) -0.014(3) -0.010(2) 0.007(3)
C17 0.027(3) 0.116(7) 0.051(4) -0.004(4) -0.001(3) -0.005(3)
C18 0.038(3) 0.073(5) 0.086(5) -0.016(4) 0.023(3) -0.026(3)
C19 0.057(4) 0.057(3) 0.025(2) 0.000(2) -0.006(2) 0.014(3)
C20 0.071(4) 0.056(4) 0.028(3) 0.005(2) 0.009(3) 0.013(3)
C21 0.050(3) 0.047(3) 0.053(3) -0.004(3) 0.023(3) -0.006(3)
C22 0.048(3) 0.047(3) 0.049(3) -0.004(3) 0.018(3) -0.007(3)
C23 0.064(4) 0.027(2) 0.057(3) 0.000(2) 0.012(3) 0.005(3)
C24 0.088(5) 0.036(3) 0.048(3) 0.004(3) 0.002(3) 0.025(3)
C25 0.045(3) 0.062(4) 0.056(4) 0.011(3) 0.001(3) 0.001(3)
C26 0.135(9) 0.103(7) 0.045(4) -0.003(4) 0.005(5) -0.033(6)
C27 0.181(13) 0.060(5) 0.121(9) 0.020(6) 0.070(9) 0.035(7)
O1 0.064(3) 0.052(2) 0.056(3) 0.013(2) 0.018(2) -0.007(2)
B1 0.056(4) 0.033(3) 0.039(3) -0.003(2) 0.017(3) 0.001(3)
B2 0.056(4) 0.038(3) 0.059(4) 0.002(3) 0.002(3) 0.002(3)
B3 0.069(5) 0.038(3) 0.057(4) -0.003(3) -0.001(4) -0.013(3)
F1 0.064(2) 0.0491(19) 0.0471(18) 0.0030(15) 0.0232(17) -0.0034(17)
F2 0.104(4) 0.057(2) 0.067(3) -0.008(2) 0.015(2) -0.034(2)
F3 0.105(4) 0.078(3) 0.065(3) 0.006(2) 0.007(2) 0.039(3)
F4 0.070(2) 0.057(2) 0.0499(19) -0.0099(17) 0.0288(18) 0.0015(18)
F5 0.117(4) 0.051(2) 0.111(4) -0.001(3) -0.008(3) 0.030(3)
F6 0.114(5) 0.061(3) 0.168(6) 0.017(3) -0.052(4) 0.005(3)
F7 0.70(3) 0.091(5) 0.112(6) 0.026(4) 0.184(11) 0.129(10)
F8 0.115(6) 0.185(8) 0.172(7) 0.021(6) 0.008(5) -0.053(5)
F9 0.079(3) 0.079(3) 0.113(4) 0.020(3) -0.015(3) -0.030(3)
F10 0.132(5) 0.080(3) 0.072(3) -0.010(3) 0.022(3) -0.024(3)
F11 0.090(3) 0.044(2) 0.088(3) -0.006(2) -0.026(2) -0.022(2)
F12 0.155(5) 0.051(2) 0.051(2) -0.0001(19) 0.005(3) -0.035(3)

loop_
_atom_type_symbol
_atom_type_description
_atom_type_scat_dispersion_real
_atom_type_scat_dispersion_imag
_atom_type_scat_source
C C 0.0033 0.0016 'International Tables Vol C Tables 4.2.6.8 and 6.1.1.4'
H H 0.0000 0.0000 'International Tables Vol C Tables 4.2.6.8 and 6.1.1.4'
O O 0.0106 0.0060 'International Tables Vol C Tables 4.2.6.8 and 6.1.1.4'
N N 0.0061 0.0033 'International Tables Vol C Tables 4.2.6.8 and 6.1.1.4'
Ru Ru -1.2594 0.8363 'International Tables Vol C Tables 4.2.6.8 and 6.1.1.4'
B B 0.0013 0.0007 'International Tables Vol C Tables 4.2.6.8 and 6.1.1.4'
F F 0.0171 0.0103 'International Tables Vol C Tables 4.2.6.8 and 6.1.1.4'

loop_
_geom_angle_atom_site_label_1
_geom_angle_atom_site_label_2
_geom_angle_atom_site_label_3
_geom_angle
_geom_angle_site_symmetry_1
_geom_angle_site_symmetry_3
N3 Ru1 N2 80.57(16) . .
N3 Ru1 N1 80.39(16) . .
N2 Ru1 N1 80.73(16) . .
N3 Ru1 Ru3 167.74(12) . .
N2 Ru1 Ru3 108.71(12) . .
N1 Ru1 Ru3 108.57(11) . .
N3 Ru1 Ru2 110.34(12) . .
N2 Ru1 Ru2 107.77(12) . .
N1 Ru1 Ru2 166.97(11) . .
Ru3 Ru1 Ru2 59.754(12) . .
N3 Ru1 Ru4 108.95(11) . .
N2 Ru1 Ru4 166.08(12) . .
N1 Ru1 Ru4 110.39(11) . .
Ru3 Ru1 Ru4 60.515(12) . .
Ru2 Ru1 Ru4 59.839(12) . .
N4 Ru2 N6 80.79(17) . .
N4 Ru2 N5 80.70(17) . .
N6 Ru2 N5 80.79(19) . .
N4 Ru2 Ru3 167.80(12) . .
N6 Ru2 Ru3 108.67(12) . .
N5 Ru2 Ru3 107.97(12) . .
N4 Ru2 Ru4 109.39(12) . .
N6 Ru2 Ru4 109.23(13) . .
N5 Ru2 Ru4 166.46(13) . .
Ru3 Ru2 Ru4 60.731(12) . .
N4 Ru2 Ru1 109.52(12) . .
N6 Ru2 Ru1 166.82(12) . .
N5 Ru2 Ru1 108.47(14) . .
Ru3 Ru2 Ru1 60.048(12) . .
Ru4 Ru2 Ru1 60.184(11) . .
N11 Ru4 N12 80.68(16) . .
N11 Ru4 N10 81.12(16) . .
N12 Ru4 N10 80.56(18) . .
N11 Ru4 Ru2 167.00(12) . .
N12 Ru4 Ru2 109.67(11) . .
N10 Ru4 Ru2 107.82(12) . .
N11 Ru4 Ru1 109.80(11) . .
N12 Ru4 Ru1 109.33(12) . .
N10 Ru4 Ru1 165.97(13) . .
Ru2 Ru4 Ru1 59.977(12) . .
N11 Ru4 Ru3 109.09(12) . .
N12 Ru4 Ru3 166.83(11) . .
N10 Ru4 Ru3 109.17(14) . .
Ru2 Ru4 Ru3 59.484(12) . .
Ru1 Ru4 Ru3 59.567(12) . .
N7 Ru3 N9 80.4(2) . .
N7 Ru3 N8 80.48(16) . .
N9 Ru3 N8 80.37(18) . .
N7 Ru3 Ru2 107.95(11) . .
N9 Ru3 Ru2 110.22(13) . .
N8 Ru3 Ru2 167.13(12) . .
N7 Ru3 Ru1 110.44(13) . .
N9 Ru3 Ru1 166.90(15) . .
N8 Ru3 Ru1 108.10(12) . .
Ru2 Ru3 Ru1 60.198(12) . .
N7 Ru3 Ru4 166.64(11) . .
N9 Ru3 Ru4 108.09(15) . .
N8 Ru3 Ru4 110.69(12) . .
Ru2 Ru3 Ru4 59.785(12) . .
Ru1 Ru3 Ru4 59.918(12) . .
C1 N1 C6 112.0(5) . .
C1 N1 Ru1 106.2(3) . .
C6 N1 Ru1 111.8(3) . .
C3 N2 C2 113.5(5) . .
C3 N2 Ru1 107.0(3) . .
C2 N2 Ru1 111.3(3) . .
C4 N3 C5 113.1(5) . .
C4 N3 Ru1 110.9(3) . .
C5 N3 Ru1 107.1(3) . .
C7 N4 C12 113.1(5) . .
C7 N4 Ru2 107.7(3) . .
C12 N4 Ru2 110.6(3) . .
C9 N5 C8 111.7(5) . .
C9 N5 Ru2 105.8(4) . .
C8 N5 Ru2 111.3(3) . .
C10 N6 C11 112.5(5) . .
C10 N6 Ru2 111.5(4) . .
C11 N6 Ru2 106.4(4) . .
C13 N7 C18 112.1(5) . .
C13 N7 Ru3 107.4(3) . .
C18 N7 Ru3 109.6(4) . .
C14 N8 C15 114.9(5) . .
C14 N8 Ru3 111.3(3) . .
C15 N8 Ru3 106.1(3) . .
C17 N9 C16 114.8(5) . .
C17 N9 Ru3 107.3(4) . .
C16 N9 Ru3 111.3(3) . .
C19 N10 C24 110.7(5) . .
C19 N10 Ru4 106.3(3) . .
C24 N10 Ru4 110.4(3) . .
C20 N11 C21 112.9(5) . .
C20 N11 Ru4 111.1(3) . .
C21 N11 Ru4 106.4(3) . .
C23 N12 C22 112.9(4) . .
C23 N12 Ru4 107.8(4) . .
C22 N12 Ru4 111.3(3) . .
C2 C1 N1 112.2(5) . .
C1 C2 N2 113.2(4) . .
N2 C3 C4 110.8(5) . .
C3 C4 N3 113.9(5) . .
C6 C5 N3 111.6(5) . .
C5 C6 N1 112.6(5) . .
C8 C7 N4 113.2(5) . .
C7 C8 N5 113.6(5) . .
C10 C9 N5 114.0(5) . .
C9 C10 N6 112.8(6) . .
C12 C11 N6 111.7(5) . .
C11 C12 N4 114.5(5) . .
N7 C13 C14 111.6(5) . .
N8 C14 C13 113.8(5) . .
C16 C15 N8 111.1(5) . .
N9 C16 C15 113.1(5) . .
N9 C17 C18 110.8(6) . .
C17 C18 N7 113.6(5) . .
N10 C19 C20 111.5(5) . .
N11 C20 C19 113.1(5) . .
N11 C21 C22 110.9(5) . .
N12 C22 C21 113.0(5) . .
C24 C23 N12 109.7(5) . .
C23 C24 N10 113.4(5) . .
O1 C25 C27 122.0(7) . .
O1 C25 C26 120.8(7) . .
C27 C25 C26 117.0(7) . .
C28 C28 O2 165(2) 3_667 .
C28 C28 C29 77.0(15) 3_667 .
O2 C28 C29 116.9(14) . .
C28 C28 C29 59.8(13) 3_667 3_667
O2 C28 C29 106.2(13) . 3_667
C29 C28 C29 136.8(11) . 3_667
C28 C29 C28 43.2(11) . 3_667
F3 B1 F4 111.4(5) . .
F3 B1 F1 109.3(5) . .
F4 B1 F1 109.7(5) . .
F3 B1 F2 107.9(5) . .
F4 B1 F2 111.4(5) . .
F1 B1 F2 106.9(5) . .
F7 B2 F8 120.0(11) . .
F7 B2 F6 113.2(9) . .
F8 B2 F6 100.3(7) . .
F7 B2 F5 109.3(7) . .
F8 B2 F5 104.6(7) . .
F6 B2 F5 108.7(6) . .
F11 B3 F12 113.3(6) . .
F11 B3 F10 111.9(7) . .
F12 B3 F10 109.0(6) . .
F11 B3 F9 110.7(6) . .
F12 B3 F9 109.2(7) . .
F10 B3 F9 102.2(6) . .
F13 B4 F16 121.5(9) . .
F13 B4 F15 117.5(9) . .
F16 B4 F15 108.1(8) . .
F13 B4 F14 99.1(10) . .
F16 B4 F14 102.2(10) . .
F15 B4 F14 105.4(10) . .

loop_
_geom_bond_atom_site_label_1
_geom_bond_atom_site_label_2
_geom_bond_distance
_geom_bond_site_symmetry_2
Ru1 N3 2.129(4) .
Ru1 N2 2.132(4) .
Ru1 N1 2.139(4) .
Ru1 Ru3 2.9603(5) .
Ru1 Ru2 2.9647(5) .
Ru1 Ru4 2.9709(5) .
Ru2 N4 2.128(4) .
Ru2 N6 2.131(4) .
Ru2 N5 2.139(4) .
Ru2 Ru3 2.9515(5) .
Ru2 Ru4 2.9606(5) .
Ru4 N11 2.135(4) .
Ru4 N12 2.139(4) .
Ru4 N10 2.141(4) .
Ru4 Ru3 2.9886(5) .
Ru3 N7 2.133(4) .
Ru3 N9 2.133(4) .
Ru3 N8 2.134(4) .
N1 C1 1.490(7) .
N1 C6 1.492(7) .
N2 C3 1.485(7) .
N2 C2 1.493(7) .
N3 C4 1.491(7) .
N3 C5 1.497(8) .
N4 C7 1.484(7) .
N4 C12 1.504(7) .
N5 C9 1.483(9) .
N5 C8 1.497(7) .
N6 C10 1.485(8) .
N6 C11 1.509(8) .
N7 C13 1.477(8) .
N7 C18 1.517(8) .
N8 C14 1.482(8) .
N8 C15 1.490(7) .
N9 C17 1.453(8) .
N9 C16 1.486(7) .
N10 C19 1.483(6) .
N10 C24 1.518(8) .
N11 C20 1.485(7) .
N11 C21 1.497(8) .
N12 C23 1.488(7) .
N12 C22 1.492(7) .
C1 C2 1.478(8) .
C3 C4 1.486(9) .
C5 C6 1.484(9) .
C7 C8 1.473(10) .
C9 C10 1.452(11) .
C11 C12 1.456(9) .
C13 C14 1.490(8) .
C15 C16 1.489(9) .
C17 C18 1.468(11) .
C19 C20 1.504(9) .
C21 C22 1.500(8) .
C23 C24 1.486(9) .
C25 O1 1.220(8) .
C25 C27 1.481(12) .
C25 C26 1.511(11) .
C28 C28 1.04(2) 3_667
C28 O2 1.212(19) .
C28 C29 1.317(17) .
C28 C29 1.485(18) 3_667
C29 C28 1.485(18) 3_667
B1 F3 1.370(8) .
B1 F4 1.374(7) .
B1 F1 1.392(7) .
B1 F2 1.396(8) .
B2 F7 1.215(10) .
B2 F8 1.360(10) .
B2 F6 1.365(9) .
B2 F5 1.381(8) .
B3 F11 1.350(8) .
B3 F12 1.372(9) .
B3 F10 1.399(9) .
B3 F9 1.422(10) .
B4 F13 1.306(10) .
B4 F16 1.326(10) .
B4 F15 1.335(10) .
B4 F14 1.392(12) .

loop_
_geom_torsion_atom_site_label_1
_geom_torsion_atom_site_label_2
_geom_torsion_atom_site_label_3
_geom_torsion_atom_site_label_4
_geom_torsion
_geom_torsion_site_symmetry_1
_geom_torsion_site_symmetry_4
N3 Ru1 Ru2 N4 -1.03(17) . .
N2 Ru1 Ru2 N4 85.26(17) . .
N1 Ru1 Ru2 N4 -145.3(5) . .
Ru3 Ru1 Ru2 N4 -173.03(12) . .
Ru4 Ru1 Ru2 N4 -101.70(12) . .
N3 Ru1 Ru2 N6 139.2(6) . .
N2 Ru1 Ru2 N6 -134.5(6) . .
N1 Ru1 Ru2 N6 -5.1(8) . .
Ru3 Ru1 Ru2 N6 -32.8(6) . .
Ru4 Ru1 Ru2 N6 38.5(6) . .
N3 Ru1 Ru2 N5 -87.46(18) . .
N2 Ru1 Ru2 N5 -1.17(17) . .
N1 Ru1 Ru2 N5 128.3(5) . .
Ru3 Ru1 Ru2 N5 100.54(13) . .
Ru4 Ru1 Ru2 N5 171.87(13) . .
N3 Ru1 Ru2 Ru3 172.00(12) . .
N2 Ru1 Ru2 Ru3 -101.72(12) . .
N1 Ru1 Ru2 Ru3 27.7(5) . .
Ru4 Ru1 Ru2 Ru3 71.329(13) . .
N3 Ru1 Ru2 Ru4 100.67(12) . .
N2 Ru1 Ru2 Ru4 -173.04(12) . .
N1 Ru1 Ru2 Ru4 -43.6(5) . .
Ru3 Ru1 Ru2 Ru4 -71.329(13) . .
N4 Ru2 Ru4 N11 142.1(6) . .
N6 Ru2 Ru4 N11 -131.2(6) . .
N5 Ru2 Ru4 N11 5.2(8) . .
Ru3 Ru2 Ru4 N11 -30.0(6) . .
Ru1 Ru2 Ru4 N11 40.2(6) . .
N4 Ru2 Ru4 N12 0.41(18) . .
N6 Ru2 Ru4 N12 87.14(18) . .
N5 Ru2 Ru4 N12 -136.4(6) . .
Ru3 Ru2 Ru4 N12 -171.72(13) . .
Ru1 Ru2 Ru4 N12 -101.51(13) . .
N4 Ru2 Ru4 N10 -85.69(18) . .
N6 Ru2 Ru4 N10 1.04(19) . .
N5 Ru2 Ru4 N10 137.5(6) . .
Ru3 Ru2 Ru4 N10 102.18(13) . .
Ru1 Ru2 Ru4 N10 172.39(13) . .
N4 Ru2 Ru4 Ru1 101.92(12) . .
N6 Ru2 Ru4 Ru1 -171.35(13) . .
N5 Ru2 Ru4 Ru1 -34.9(6) . .
Ru3 Ru2 Ru4 Ru1 -70.216(13) . .
N4 Ru2 Ru4 Ru3 172.14(13) . .
N6 Ru2 Ru4 Ru3 -101.13(13) . .
N5 Ru2 Ru4 Ru3 35.3(6) . .
Ru1 Ru2 Ru4 Ru3 70.216(13) . .
N3 Ru1 Ru4 N11 85.84(18) . .
N2 Ru1 Ru4 N11 -142.5(5) . .
N1 Ru1 Ru4 N11 -0.68(18) . .
Ru3 Ru1 Ru4 N11 -101.05(14) . .
Ru2 Ru1 Ru4 N11 -171.13(14) . .
N3 Ru1 Ru4 N12 -0.95(18) . .
N2 Ru1 Ru4 N12 130.7(5) . .
N1 Ru1 Ru4 N12 -87.46(17) . .
Ru3 Ru1 Ru4 N12 172.16(12) . .
Ru2 Ru1 Ru4 N12 102.08(12) . .
N3 Ru1 Ru4 N10 -134.3(5) . .
N2 Ru1 Ru4 N10 -2.7(7) . .
N1 Ru1 Ru4 N10 139.1(5) . .
Ru3 Ru1 Ru4 N10 38.8(5) . .
Ru2 Ru1 Ru4 N10 -31.3(5) . .
N3 Ru1 Ru4 Ru2 -103.03(13) . .
N2 Ru1 Ru4 Ru2 28.7(5) . .
N1 Ru1 Ru4 Ru2 170.45(12) . .
Ru3 Ru1 Ru4 Ru2 70.081(13) . .
N3 Ru1 Ru4 Ru3 -173.11(13) . .
N2 Ru1 Ru4 Ru3 -41.4(5) . .
N1 Ru1 Ru4 Ru3 100.37(12) . .
Ru2 Ru1 Ru4 Ru3 -70.081(13) . .
N4 Ru2 Ru3 N7 136.5(6) . .
N6 Ru2 Ru3 N7 -83.8(2) . .
N5 Ru2 Ru3 N7 2.3(2) . .
Ru4 Ru2 Ru3 N7 174.17(14) . .
Ru1 Ru2 Ru3 N7 103.73(14) . .
N4 Ru2 Ru3 N9 -137.4(6) . .
N6 Ru2 Ru3 N9 2.4(2) . .
N5 Ru2 Ru3 N9 88.5(2) . .
Ru4 Ru2 Ru3 N9 -99.70(15) . .
Ru1 Ru2 Ru3 N9 -170.13(15) . .
N4 Ru2 Ru3 N8 6.9(7) . .
N6 Ru2 Ru3 N8 146.6(5) . .
N5 Ru2 Ru3 N8 -127.3(5) . .
Ru4 Ru2 Ru3 N8 44.5(5) . .
Ru1 Ru2 Ru3 N8 -25.9(5) . .
N4 Ru2 Ru3 Ru1 32.8(5) . .
N6 Ru2 Ru3 Ru1 172.51(14) . .
N5 Ru2 Ru3 Ru1 -101.39(15) . .
Ru4 Ru2 Ru3 Ru1 70.434(13) . .
N4 Ru2 Ru3 Ru4 -37.7(5) . .
N6 Ru2 Ru3 Ru4 102.07(14) . .
N5 Ru2 Ru3 Ru4 -171.83(15) . .
Ru1 Ru2 Ru3 Ru4 -70.434(13) . .
N3 Ru1 Ru3 N7 -137.5(6) . .
N2 Ru1 Ru3 N7 0.57(17) . .
N1 Ru1 Ru3 N7 86.81(17) . .
Ru2 Ru1 Ru3 N7 -99.54(13) . .
Ru4 Ru1 Ru3 N7 -169.75(13) . .
N3 Ru1 Ru3 N9 7.3(8) . .
N2 Ru1 Ru3 N9 145.3(6) . .
N1 Ru1 Ru3 N9 -128.4(6) . .
Ru2 Ru1 Ru3 N9 45.2(6) . .
Ru4 Ru1 Ru3 N9 -25.0(6) . .
N3 Ru1 Ru3 N8 136.2(6) . .
N2 Ru1 Ru3 N8 -85.76(17) . .
N1 Ru1 Ru3 N8 0.47(17) . .
Ru2 Ru1 Ru3 N8 174.12(12) . .
Ru4 Ru1 Ru3 N8 103.91(12) . .
N3 Ru1 Ru3 Ru2 -37.9(6) . .
N2 Ru1 Ru3 Ru2 100.11(12) . .
N1 Ru1 Ru3 Ru2 -173.65(12) . .
Ru4 Ru1 Ru3 Ru2 -70.218(13) . .
N3 Ru1 Ru3 Ru4 32.3(6) . .
N2 Ru1 Ru3 Ru4 170.33(12) . .
N1 Ru1 Ru3 Ru4 -103.43(12) . .
Ru2 Ru1 Ru3 Ru4 70.218(13) . .
N11 Ru4 Ru3 N7 148.4(6) . .
N12 Ru4 Ru3 N7 11.8(8) . .
N10 Ru4 Ru3 N7 -124.6(6) . .
Ru2 Ru4 Ru3 N7 -24.7(6) . .
Ru1 Ru4 Ru3 N7 46.2(6) . .
N11 Ru4 Ru3 N9 -83.52(18) . .
N12 Ru4 Ru3 N9 139.8(5) . .
N10 Ru4 Ru3 N9 3.47(18) . .
Ru2 Ru4 Ru3 N9 103.33(13) . .
Ru1 Ru4 Ru3 N9 174.22(13) . .
N11 Ru4 Ru3 N8 2.77(18) . .
N12 Ru4 Ru3 N8 -133.9(5) . .
N10 Ru4 Ru3 N8 89.76(17) . .
Ru2 Ru4 Ru3 N8 -170.38(13) . .
Ru1 Ru4 Ru3 N8 -99.49(13) . .
N11 Ru4 Ru3 Ru2 173.16(13) . .
N12 Ru4 Ru3 Ru2 36.5(5) . .
N10 Ru4 Ru3 Ru2 -99.85(12) . .
Ru1 Ru4 Ru3 Ru2 70.893(13) . .
N11 Ru4 Ru3 Ru1 102.26(13) . .
N12 Ru4 Ru3 Ru1 -34.4(5) . .
N10 Ru4 Ru3 Ru1 -170.75(12) . .
Ru2 Ru4 Ru3 Ru1 -70.893(13) . .
N3 Ru1 N1 C1 111.9(4) . .
N2 Ru1 N1 C1 29.9(3) . .
Ru3 Ru1 N1 C1 -76.8(3) . .
Ru2 Ru1 N1 C1 -101.9(6) . .
Ru4 Ru1 N1 C1 -141.4(3) . .
N3 Ru1 N1 C6 -10.7(4) . .
N2 Ru1 N1 C6 -92.6(4) . .
Ru3 Ru1 N1 C6 160.7(3) . .
Ru2 Ru1 N1 C6 135.6(5) . .
Ru4 Ru1 N1 C6 96.1(4) . .
N3 Ru1 N2 C3 30.9(4) . .
N1 Ru1 N2 C3 112.6(4) . .
Ru3 Ru1 N2 C3 -140.8(3) . .
Ru2 Ru1 N2 C3 -77.5(4) . .
Ru4 Ru1 N2 C3 -103.3(5) . .
N3 Ru1 N2 C2 -93.5(4) . .
N1 Ru1 N2 C2 -11.8(4) . .
Ru3 Ru1 N2 C2 94.7(4) . .
Ru2 Ru1 N2 C2 158.0(3) . .
Ru4 Ru1 N2 C2 132.2(4) . .
N2 Ru1 N3 C4 -12.3(4) . .
N1 Ru1 N3 C4 -94.4(4) . .
Ru3 Ru1 N3 C4 127.8(5) . .
Ru2 Ru1 N3 C4 93.3(4) . .
Ru4 Ru1 N3 C4 157.2(4) . .
N2 Ru1 N3 C5 111.5(4) . .
N1 Ru1 N3 C5 29.4(4) . .
Ru3 Ru1 N3 C5 -108.4(6) . .
Ru2 Ru1 N3 C5 -142.9(3) . .
Ru4 Ru1 N3 C5 -79.0(4) . .
N6 Ru2 N4 C7 110.1(4) . .
N5 Ru2 N4 C7 28.0(4) . .
Ru3 Ru2 N4 C7 -108.3(6) . .
Ru4 Ru2 N4 C7 -142.7(4) . .
Ru1 Ru2 N4 C7 -78.4(4) . .
N6 Ru2 N4 C12 -14.0(4) . .
N5 Ru2 N4 C12 -96.0(4) . .
Ru3 Ru2 N4 C12 127.7(5) . .
Ru4 Ru2 N4 C12 93.3(4) . .
Ru1 Ru2 N4 C12 157.5(3) . .
N4 Ru2 N5 C9 109.7(4) . .
N6 Ru2 N5 C9 27.6(4) . .
Ru3 Ru2 N5 C9 -79.2(4) . .
Ru4 Ru2 N5 C9 -111.1(6) . .
Ru1 Ru2 N5 C9 -142.7(4) . .
N4 Ru2 N5 C8 -11.9(5) . .
N6 Ru2 N5 C8 -94.0(5) . .
Ru3 Ru2 N5 C8 159.3(4) . .
Ru4 Ru2 N5 C8 127.3(6) . .
Ru1 Ru2 N5 C8 95.7(4) . .
N4 Ru2 N6 C10 -92.2(4) . .
N5 Ru2 N6 C10 -10.2(4) . .
Ru3 Ru2 N6 C10 95.8(4) . .
Ru4 Ru2 N6 C10 160.4(4) . .
Ru1 Ru2 N6 C10 125.5(6) . .
N4 Ru2 N6 C11 30.8(4) . .
N5 Ru2 N6 C11 112.8(4) . .
Ru3 Ru2 N6 C11 -141.3(4) . .
Ru4 Ru2 N6 C11 -76.6(4) . .
Ru1 Ru2 N6 C11 -111.5(6) . .
N9 Ru3 N7 C13 111.4(4) . .
N8 Ru3 N7 C13 29.7(4) . .
Ru2 Ru3 N7 C13 -140.3(3) . .
Ru1 Ru3 N7 C13 -76.2(4) . .
Ru4 Ru3 N7 C13 -118.0(6) . .
N9 Ru3 N7 C18 -10.7(4) . .
N8 Ru3 N7 C18 -92.4(4) . .
Ru2 Ru3 N7 C18 97.6(4) . .
Ru1 Ru3 N7 C18 161.7(4) . .
Ru4 Ru3 N7 C18 120.0(6) . .
N7 Ru3 N8 C14 -11.9(4) . .
N9 Ru3 N8 C14 -93.7(5) . .
Ru2 Ru3 N8 C14 120.1(6) . .
Ru1 Ru3 N8 C14 96.6(4) . .
Ru4 Ru3 N8 C14 160.5(4) . .
N7 Ru3 N8 C15 113.7(4) . .
N9 Ru3 N8 C15 32.0(4) . .
Ru2 Ru3 N8 C15 -114.2(6) . .
Ru1 Ru3 N8 C15 -137.7(4) . .
Ru4 Ru3 N8 C15 -73.9(4) . .
N7 Ru3 N9 C17 31.2(5) . .
N8 Ru3 N9 C17 113.1(5) . .
Ru2 Ru3 N9 C17 -74.5(5) . .
Ru1 Ru3 N9 C17 -115.5(7) . .
Ru4 Ru3 N9 C17 -138.1(4) . .
N7 Ru3 N9 C16 -95.1(5) . .
N8 Ru3 N9 C16 -13.2(4) . .
Ru2 Ru3 N9 C16 159.2(4) . .
Ru1 Ru3 N9 C16 118.2(6) . .
Ru4 Ru3 N9 C16 95.5(4) . .
N11 Ru4 N10 C19 29.6(4) . .
N12 Ru4 N10 C19 111.5(4) . .
Ru2 Ru4 N10 C19 -140.7(4) . .
Ru1 Ru4 N10 C19 -112.5(5) . .
Ru3 Ru4 N10 C19 -77.7(4) . .
N11 Ru4 N10 C24 -90.5(4) . .
N12 Ru4 N10 C24 -8.5(4) . .
Ru2 Ru4 N10 C24 99.2(4) . .
Ru1 Ru4 N10 C24 127.4(5) . .
Ru3 Ru4 N10 C24 162.3(3) . .
N12 Ru4 N11 C20 -91.9(4) . .
N10 Ru4 N11 C20 -10.1(4) . .
Ru2 Ru4 N11 C20 124.3(5) . .
Ru1 Ru4 N11 C20 160.7(4) . .
Ru3 Ru4 N11 C20 97.2(4) . .
N12 Ru4 N11 C21 31.2(3) . .
N10 Ru4 N11 C21 113.0(4) . .
Ru2 Ru4 N11 C21 -112.5(6) . .
Ru1 Ru4 N11 C21 -76.1(3) . .
Ru3 Ru4 N11 C21 -139.6(3) . .
N11 Ru4 N12 C23 112.3(4) . .
N10 Ru4 N12 C23 29.8(3) . .
Ru2 Ru4 N12 C23 -75.9(3) . .
Ru1 Ru4 N12 C23 -139.9(3) . .
Ru3 Ru4 N12 C23 -108.8(6) . .
N11 Ru4 N12 C22 -12.1(4) . .
N10 Ru4 N12 C22 -94.5(4) . .
Ru2 Ru4 N12 C22 159.8(3) . .
Ru1 Ru4 N12 C22 95.8(4) . .
Ru3 Ru4 N12 C22 126.8(5) . .
C6 N1 C1 C2 77.8(6) . .
Ru1 N1 C1 C2 -44.6(6) . .
N1 C1 C2 N2 36.6(8) . .
C3 N2 C2 C1 -130.2(6) . .
Ru1 N2 C2 C1 -9.4(6) . .
C2 N2 C3 C4 78.3(6) . .
Ru1 N2 C3 C4 -44.9(6) . .
N2 C3 C4 N3 36.4(8) . .
C5 N3 C4 C3 -129.5(6) . .
Ru1 N3 C4 C3 -9.1(7) . .
C4 N3 C5 C6 77.8(6) . .
Ru1 N3 C5 C6 -44.6(6) . .
N3 C5 C6 N1 37.2(7) . .
C1 N1 C6 C5 -130.1(6) . .
Ru1 N1 C6 C5 -11.0(6) . .
C12 N4 C7 C8 81.7(7) . .
Ru2 N4 C7 C8 -40.8(7) . .
N4 C7 C8 N5 32.2(9) . .
C9 N5 C8 C7 -125.1(7) . .
Ru2 N5 C8 C7 -7.1(8) . .
C8 N5 C9 C10 78.2(8) . .
Ru2 N5 C9 C10 -43.0(7) . .
N5 C9 C10 N6 36.6(9) . .
C11 N6 C10 C9 -129.8(7) . .
Ru2 N6 C10 C9 -10.4(8) . .
C10 N6 C11 C12 78.3(7) . .
Ru2 N6 C11 C12 -44.0(7) . .
N6 C11 C12 N4 34.3(8) . .
C7 N4 C12 C11 -127.8(6) . .
Ru2 N4 C12 C11 -6.9(7) . .
C18 N7 C13 C14 77.4(7) . .
Ru3 N7 C13 C14 -43.0(6) . .
C15 N8 C14 C13 -129.0(6) . .
Ru3 N8 C14 C13 -8.4(8) . .
N7 C13 C14 N8 34.7(8) . .
C14 N8 C15 C16 77.0(7) . .
Ru3 N8 C15 C16 -46.4(6) . .
C17 N9 C16 C15 -130.9(7) . .
Ru3 N9 C16 C15 -8.8(7) . .
N8 C15 C16 N9 37.3(8) . .
C16 N9 C17 C18 77.2(7) . .
Ru3 N9 C17 C18 -47.0(7) . .
N9 C17 C18 N7 39.6(8) . .
C13 N7 C18 C17 -131.0(6) . .
Ru3 N7 C18 C17 -11.8(7) . .
C24 N10 C19 C20 75.1(6) . .
Ru4 N10 C19 C20 -44.8(6) . .
C21 N11 C20 C19 -131.1(6) . .
Ru4 N11 C20 C19 -11.7(7) . .
N10 C19 C20 N11 38.4(7) . .
C20 N11 C21 C22 76.0(6) . .
Ru4 N11 C21 C22 -46.1(6) . .
C23 N12 C22 C21 -131.5(6) . .
Ru4 N12 C22 C21 -10.1(6) . .
N11 C21 C22 N12 37.9(7) . .
C22 N12 C23 C24 77.1(6) . .
Ru4 N12 C23 C24 -46.2(6) . .
N12 C23 C24 N10 40.7(7) . .
C19 N10 C24 C23 -132.1(5) . .
Ru4 N10 C24 C23 -14.7(6) . .
O2 C28 C29 C28 -175(3) . 3_667
C29 C28 C29 C28 0.000(5) 3_667 3_667
